data_4320048
loop_
_publ_author_name
'Bin Du'
'Edward A. Meyers'
'Sheldon G. Shore'

_publ_section_title
;
 Syntheses and Structural Characterizations of Sheet- and Column-like
 Lanthanide-Transition Metal Arrays: The Effect of Hydrogen Bonding on the
 Structure When K+ Is Replaced by [NH4]+
;
_journal_name_full 'Inorganic Chemistry'
_journal_page_first 4353
_journal_page_last 4360
_journal_paper_doi 10.1021/ic0014787
_journal_volume 40
_journal_year 2001
_chemical_formula_sum 'C29 H49 Eu K N15 Ni2 O7'
_chemical_formula_weight 1028.31
_chemical_name_systematic
; 
 ? 
;
_space_group_IT_number 2
_symmetry_cell_setting triclinic
_symmetry_space_group_name_Hall '-P 1'
_symmetry_space_group_name_H-M 'P -1'
_atom_sites_solution_hydrogens geom
_atom_sites_solution_primary direct
_atom_sites_solution_secondary difmap
_audit_creation_method SHELXL-97
_cell_angle_alpha 105.46(3)
_cell_angle_beta 98.58(3)
_cell_angle_gamma 98.15(3)
_cell_formula_units_Z 2
_cell_length_a 8.7980(18)
_cell_length_b 15.627(3)
_cell_length_c 17.969(4)
_cell_measurement_temperature 293(2)
_cell_volume 2311.3(10)
_computing_cell_refinement 'Siemens XSCANS'
_computing_data_collection 'Siemens XSCANS'
_computing_data_reduction 'Siemens SHELXTL'
_computing_molecular_graphics 'Siemens SHELXTL'
_computing_publication_material 'Siemens SHELXTL'
_computing_structure_refinement 'SHELXL-97 (Sheldrick, 1997)'
_computing_structure_solution 'SHELXS-97 (Sheldrick, 1990)'
_diffrn_ambient_temperature 293(2)
_diffrn_measured_fraction_theta_full 0.944
_diffrn_measured_fraction_theta_max 0.944
_diffrn_measurement_method '\w scans'
_diffrn_radiation_monochromator graphite
_diffrn_radiation_source 'fine-focus sealed tube'
_diffrn_radiation_type MoK\a
_diffrn_radiation_wavelength 0.71073
_diffrn_reflns_av_R_equivalents 0.0281
_diffrn_reflns_av_sigmaI/netI 0.0633
_diffrn_reflns_limit_h_max 7
_diffrn_reflns_limit_h_min 0
_diffrn_reflns_limit_k_max 14
_diffrn_reflns_limit_k_min -15
_diffrn_reflns_limit_l_max 17
_diffrn_reflns_limit_l_min -17
_diffrn_reflns_number 4480
_diffrn_reflns_theta_full 20.04
_diffrn_reflns_theta_max 20.04
_diffrn_reflns_theta_min 2.08
_exptl_absorpt_coefficient_mu 2.291
_exptl_absorpt_correction_type none
_exptl_crystal_density_diffrn 1.478
_exptl_crystal_density_method 'not measured'
_exptl_crystal_F_000 1044
_refine_diff_density_max 0.725
_refine_diff_density_min -0.467
_refine_diff_density_rms 0.095
_refine_ls_extinction_method none
_refine_ls_goodness_of_fit_ref 1.045
_refine_ls_hydrogen_treatment mixed
_refine_ls_matrix_type full
_refine_ls_number_parameters 502
_refine_ls_number_reflns 4100
_refine_ls_number_restraints 0
_refine_ls_restrained_S_all 1.045
_refine_ls_R_factor_all 0.0711
_refine_ls_R_factor_gt 0.0410
_refine_ls_shift/su_max 0.001
_refine_ls_shift/su_mean 0.000
_refine_ls_structure_factor_coef Fsqd
_refine_ls_weighting_details 'calc w=1/[\s^2^(Fo^2^)+(0.0466P)^2^+5.7584P] where P=(Fo^2^+2Fc^2^)/3'
_refine_ls_weighting_scheme calc
_refine_ls_wR_factor_gt 0.0936
_refine_ls_wR_factor_ref 0.1040
_reflns_number_gt 3221
_reflns_number_total 4100
_reflns_threshold_expression >2sigma(I)
_cod_data_source_file ic0014787_2.cif
_cod_data_source_block eu
_cod_depositor_comments
;
The following automatic conversions were performed:

'_symmetry_cell_setting' value 'Triclinic' changed to 'triclinic'
according to the built-in table from CIF Core dictionary named
'cif_core.dic' version 2.4.1 from 2010-06-29.

Automatic conversion script
Id: cif_fix_values 1646 2011-03-28 12:23:43Z adriana 
;
_cod_original_cell_volume 2311.3(8)
_cod_database_code 4320048

loop_
_symmetry_equiv_pos_as_xyz
'x, y, z'
'-x, -y, -z'

loop_
_atom_site_label
_atom_site_type_symbol
_atom_site_fract_x
_atom_site_fract_y
_atom_site_fract_z
_atom_site_U_iso_or_equiv
_atom_site_adp_type
_atom_site_occupancy
_atom_site_symmetry_multiplicity
_atom_site_calc_flag
_atom_site_refinement_flags
_atom_site_disorder_assembly
_atom_site_disorder_group
Eu Eu 0.17332(6) 0.83008(3) 0.22416(3) 0.0335(2) Uani 1 1 d . . .
Ni1 Ni 0.0000 1.0000 0.0000 0.0413(5) Uani 1 2 d S . .
Ni2 Ni 0.0000 1.0000 0.5000 0.0440(5) Uani 1 2 d S . .
Ni3 Ni 0.0000 0.5000 0.0000 0.0447(5) Uani 1 2 d S . .
Ni4 Ni 0.5000 0.5000 0.5000 0.0550(6) Uani 1 2 d S . .
K K 0.0586(3) 0.70345(19) 0.61288(16) 0.0733(8) Uani 1 1 d . . .
C1 C 0.0565(12) 0.9388(7) 0.0736(6) 0.042(3) Uani 1 1 d . . .
N1 N 0.0881(10) 0.8996(6) 0.1169(5) 0.051(2) Uani 1 1 d . . .
C2 C 0.1674(16) 1.0949(9) 0.0497(6) 0.062(3) Uani 1 1 d . . .
N2 N 0.2726(15) 1.1536(8) 0.0766(7) 0.097(4) Uani 1 1 d . . .
C3 C 0.0372(12) 0.9390(6) 0.4021(6) 0.043(3) Uani 1 1 d . . .
N3 N 0.0661(11) 0.9022(6) 0.3425(5) 0.055(3) Uani 1 1 d . . .
C4 C 0.0714(15) 0.9134(8) 0.5429(6) 0.063(4) Uani 1 1 d . . .
N4 N 0.1180(15) 0.8601(7) 0.5697(6) 0.087(4) Uani 1 1 d . . .
C5 C 0.0825(12) 0.6163(7) 0.0679(5) 0.040(3) Uani 1 1 d . . .
N5 N 0.1306(10) 0.6865(5) 0.1117(5) 0.050(2) Uani 1 1 d . . .
C6 C 0.1610(16) 0.5083(7) -0.0562(7) 0.055(3) Uani 1 1 d . . .
N6 N 0.2563(13) 0.5140(6) -0.0926(6) 0.072(3) Uani 1 1 d . . .
C7 C 0.3845(16) 0.5811(9) 0.5502(8) 0.069(4) Uani 1 1 d . . .
N7 N 0.3090(15) 0.6287(9) 0.5793(8) 0.102(4) Uani 1 1 d . . .
C8 C 0.3385(18) 0.4050(10) 0.4877(8) 0.086(4) Uani 1 1 d . . .
N8 N 0.2368(18) 0.3479(10) 0.4798(9) 0.135(6) Uani 1 1 d . . .
O1 O -0.1050(9) 0.7822(4) 0.1848(4) 0.0509(19) Uani 1 1 d . . .
C11 C -0.1975(15) 0.7545(7) 0.1202(7) 0.053(3) Uani 1 1 d . . .
H11 H -0.1658 0.7711 0.0781 0.063 Uiso 1 1 calc R . .
N10 N -0.3349(12) 0.7041(6) 0.1072(6) 0.064(3) Uani 1 1 d . . .
C12 C -0.4321(17) 0.6723(10) 0.0289(9) 0.124(6) Uani 1 1 d . . .
H121 H -0.5290 0.6362 0.0302 0.186 Uiso 1 1 calc R . .
H122 H -0.3784 0.6365 -0.0068 0.186 Uiso 1 1 calc R . .
H123 H -0.4532 0.7232 0.0115 0.186 Uiso 1 1 calc R . .
C13 C -0.3920(15) 0.6748(8) 0.1692(9) 0.087(4) Uani 1 1 d . . .
H131 H -0.4950 0.6384 0.1490 0.130 Uiso 1 1 calc R . .
H132 H -0.3963 0.7266 0.2113 0.130 Uiso 1 1 calc R . .
H133 H -0.3228 0.6398 0.1885 0.130 Uiso 1 1 calc R . .
O2 O 0.3972(10) 0.8439(5) 0.1669(4) 0.054(2) Uani 1 1 d . . .
C21 C 0.5309(17) 0.8865(8) 0.1971(7) 0.062(3) Uani 1 1 d . . .
H21 H 0.5752 0.8776 0.2441 0.074 Uiso 1 1 calc R . .
N20 N 0.6190(13) 0.9431(7) 0.1711(7) 0.067(3) Uani 1 1 d . . .
C22 C 0.7755(16) 0.9865(9) 0.2105(11) 0.116(6) Uani 1 1 d . . .
H221 H 0.8186 1.0248 0.1820 0.174 Uiso 1 1 calc R . .
H222 H 0.8384 0.9416 0.2131 0.174 Uiso 1 1 calc R . .
H223 H 0.7745 1.0224 0.2629 0.174 Uiso 1 1 calc R . .
C23 C 0.554(2) 0.9613(11) 0.1006(9) 0.131(7) Uani 1 1 d . . .
H231 H 0.6299 1.0033 0.0883 0.196 Uiso 1 1 calc R . .
H232 H 0.4623 0.9869 0.1079 0.196 Uiso 1 1 calc R . .
H233 H 0.5260 0.9061 0.0581 0.196 Uiso 1 1 calc R . .
O3 O 0.1182(9) 0.7095(5) 0.2802(4) 0.059(2) Uani 1 1 d . . .
C31 C 0.0098(16) 0.6454(8) 0.2685(6) 0.057(3) Uani 1 1 d . . .
H31 H -0.0461 0.6183 0.2173 0.069 Uiso 1 1 calc R . .
N30 N -0.0298(13) 0.6139(6) 0.3232(6) 0.072(3) Uani 1 1 d . . .
C32 C -0.1628(19) 0.5407(11) 0.3072(9) 0.118(6) Uani 1 1 d . . .
H321 H -0.1743 0.5263 0.3550 0.176 Uiso 1 1 calc R . .
H322 H -0.1461 0.4883 0.2693 0.176 Uiso 1 1 calc R . .
H323 H -0.2561 0.5589 0.2867 0.176 Uiso 1 1 calc R . .
C33 C 0.052(2) 0.6544(11) 0.4047(8) 0.145(8) Uani 1 1 d . . .
H331 H 0.0077 0.6225 0.4375 0.217 Uiso 1 1 calc R . .
H332 H 0.0427 0.7167 0.4219 0.217 Uiso 1 1 calc R . .
H333 H 0.1612 0.6506 0.4084 0.217 Uiso 1 1 calc R . .
O4 O 0.2903(10) 0.9868(5) 0.2696(4) 0.062(2) Uani 1 1 d . . .
C41 C 0.2520(16) 1.0598(10) 0.2758(6) 0.071(4) Uani 1 1 d . . .
H41 H 0.1460 1.0601 0.2745 0.086 Uiso 1 1 calc R . .
N40 N 0.3377(13) 1.1363(6) 0.2840(5) 0.054(3) Uani 1 1 d . . .
C42 C 0.281(2) 1.2190(9) 0.2860(8) 0.121(6) Uani 1 1 d . . .
H421 H 0.3680 1.2669 0.2926 0.181 Uiso 1 1 calc R . .
H422 H 0.2277 1.2342 0.3292 0.181 Uiso 1 1 calc R . .
H423 H 0.2101 1.2109 0.2375 0.181 Uiso 1 1 calc R . .
C43 C 0.500(2) 1.1409(9) 0.2848(10) 0.110(6) Uani 1 1 d . . .
H431 H 0.5488 1.2021 0.2913 0.165 Uiso 1 1 calc R . .
H432 H 0.5147 1.1025 0.2359 0.165 Uiso 1 1 calc R . .
H433 H 0.5468 1.1213 0.3276 0.165 Uiso 1 1 calc R . .
O5 O 0.3915(9) 0.8382(5) 0.3237(5) 0.069(2) Uani 1 1 d . . .
C51 C 0.4047(18) 0.8418(11) 0.3926(10) 0.108(6) Uani 1 1 d . . .
H51 H 0.3164 0.8522 0.4136 0.130 Uiso 1 1 calc R . .
N50 N 0.5175(15) 0.8338(8) 0.4404(6) 0.085(4) Uani 1 1 d . . .
C52 C 0.529(2) 0.8421(15) 0.5235(9) 0.178(9) Uani 1 1 d . . .
H521 H 0.6300 0.8324 0.5445 0.267 Uiso 1 1 calc R . .
H522 H 0.4488 0.7979 0.5300 0.267 Uiso 1 1 calc R . .
H523 H 0.5162 0.9016 0.5509 0.267 Uiso 1 1 calc R . .
C53 C 0.650(3) 0.8161(16) 0.4119(12) 0.184(10) Uani 1 1 d . . .
H531 H 0.7280 0.8114 0.4535 0.276 Uiso 1 1 calc R . .
H532 H 0.6907 0.8642 0.3922 0.276 Uiso 1 1 calc R . .
H533 H 0.6250 0.7602 0.3701 0.276 Uiso 1 1 calc R . .
O6 O 0.1346(13) 0.7919(7) 0.7586(6) 0.115(4) Uani 1 1 d . . .
C61 C 0.125(2) 0.7905(10) 0.8249(10) 0.100(5) Uani 1 1 d . . .
H61 H 0.0480 0.8170 0.8472 0.120 Uiso 1 1 calc R . .
N60 N 0.2154(15) 0.7544(7) 0.8674(6) 0.079(3) Uani 1 1 d . . .
C62 C 0.3360(17) 0.7090(11) 0.8386(9) 0.103(5) Uani 1 1 d . . .
H621 H 0.3884 0.6875 0.8788 0.154 Uiso 1 1 calc R . .
H622 H 0.4102 0.7505 0.8249 0.154 Uiso 1 1 calc R . .
H623 H 0.2897 0.6588 0.7930 0.154 Uiso 1 1 calc R . .
C63 C 0.195(3) 0.7568(11) 0.9460(8) 0.163(9) Uani 1 1 d . . .
H631 H 0.2705 0.7273 0.9685 0.245 Uiso 1 1 calc R . .
H632 H 0.0914 0.7260 0.9440 0.245 Uiso 1 1 calc R . .
H633 H 0.2098 0.8185 0.9777 0.245 Uiso 1 1 calc R . .
O7 O -0.0905(18) 0.5983(9) 0.6943(8) 0.156(5) Uani 1 1 d . . .
C71 C -0.200(4) 0.5546(19) 0.704(3) 0.31(3) Uani 1 1 d . . .
H71 H -0.2598 0.5229 0.6546 0.369 Uiso 1 1 calc R . .
N70 N -0.269(2) 0.5332(14) 0.7517(14) 0.159(8) Uani 1 1 d . . .
C72 C -0.218(5) 0.560(3) 0.8286(16) 0.38(3) Uani 1 1 d . . .
H72A H -0.2941 0.5346 0.8537 0.570 Uiso 1 1 calc R . .
H72B H -0.2006 0.6248 0.8475 0.570 Uiso 1 1 calc R . .
H72C H -0.1212 0.5400 0.8406 0.570 Uiso 1 1 calc R . .
C73 C -0.404(3) 0.464(3) 0.7237(19) 0.33(2) Uani 1 1 d . . .
H73A H -0.4468 0.4544 0.7674 0.491 Uiso 1 1 calc R . .
H73B H -0.3764 0.4097 0.6947 0.491 Uiso 1 1 calc R . .
H73C H -0.4802 0.4825 0.6899 0.491 Uiso 1 1 calc R . .

loop_
_atom_site_aniso_label
_atom_site_aniso_U_11
_atom_site_aniso_U_22
_atom_site_aniso_U_33
_atom_site_aniso_U_23
_atom_site_aniso_U_13
_atom_site_aniso_U_12
Eu 0.0469(4) 0.0290(3) 0.0217(3) 0.0054(2) 0.0040(2) 0.0047(2)
Ni1 0.0501(14) 0.0433(11) 0.0346(10) 0.0186(9) 0.0074(9) 0.0097(9)
Ni2 0.0707(15) 0.0356(11) 0.0265(10) 0.0054(8) 0.0162(10) 0.0133(10)
Ni3 0.0602(15) 0.0293(10) 0.0349(11) -0.0034(8) 0.0068(10) 0.0043(9)
Ni4 0.0562(15) 0.0580(13) 0.0482(12) 0.0106(10) 0.0114(11) 0.0111(11)
K 0.084(2) 0.0728(19) 0.0703(19) 0.0243(15) 0.0200(16) 0.0269(16)
C1 0.036(7) 0.044(7) 0.042(7) 0.010(6) 0.006(5) 0.004(5)
N1 0.063(7) 0.046(6) 0.047(6) 0.025(5) 0.005(5) 0.002(5)
C2 0.070(10) 0.069(9) 0.043(7) 0.025(6) -0.003(7) -0.002(7)
N2 0.091(10) 0.087(9) 0.093(9) 0.034(7) -0.006(7) -0.031(8)
C3 0.055(8) 0.034(6) 0.039(7) 0.011(5) 0.008(6) 0.012(5)
N3 0.076(8) 0.046(6) 0.036(6) -0.001(5) 0.019(5) 0.007(5)
C4 0.099(11) 0.058(8) 0.037(7) 0.009(6) 0.019(7) 0.030(8)
N4 0.145(11) 0.060(7) 0.064(7) 0.019(6) 0.024(7) 0.042(7)
C5 0.051(8) 0.044(7) 0.019(5) 0.000(5) 0.003(5) 0.016(6)
N5 0.065(7) 0.033(5) 0.035(5) -0.008(5) 0.011(5) -0.006(5)
C6 0.071(10) 0.027(6) 0.046(8) -0.010(5) 0.000(7) -0.003(6)
N6 0.082(9) 0.055(7) 0.072(8) 0.005(5) 0.033(7) -0.002(6)
C7 0.072(11) 0.061(9) 0.074(9) 0.014(7) 0.022(8) 0.013(7)
N7 0.102(11) 0.095(10) 0.117(11) 0.022(8) 0.044(9) 0.039(8)
C8 0.078(12) 0.076(10) 0.081(10) -0.010(8) 0.023(9) 0.001(8)
N8 0.116(13) 0.110(12) 0.148(13) -0.009(10) 0.053(10) -0.017(10)
O1 0.055(5) 0.048(4) 0.043(5) 0.011(4) 0.003(4) 0.003(4)
C11 0.056(10) 0.053(8) 0.049(8) 0.011(6) 0.010(7) 0.017(7)
N10 0.046(8) 0.045(6) 0.091(8) 0.015(6) -0.002(6) -0.004(5)
C12 0.082(12) 0.120(13) 0.114(13) 0.002(10) -0.066(11) -0.010(10)
C13 0.068(10) 0.052(8) 0.156(14) 0.047(9) 0.036(10) 0.013(7)
O2 0.046(6) 0.049(5) 0.054(5) 0.000(4) 0.006(4) -0.002(4)
C21 0.060(11) 0.058(8) 0.064(8) 0.007(7) 0.020(8) 0.015(8)
N20 0.062(9) 0.056(7) 0.085(8) 0.012(6) 0.040(7) 0.011(6)
C22 0.055(12) 0.065(10) 0.22(2) 0.026(11) 0.046(12) 0.011(8)
C23 0.174(19) 0.129(15) 0.088(12) 0.031(11) 0.049(13) 0.005(13)
O3 0.079(6) 0.044(5) 0.050(5) 0.024(4) -0.002(4) -0.002(4)
C31 0.094(11) 0.039(7) 0.040(7) 0.016(6) 0.014(7) 0.006(7)
N30 0.092(9) 0.060(7) 0.057(7) 0.017(6) 0.012(6) -0.001(6)
C32 0.114(14) 0.129(14) 0.128(14) 0.074(12) 0.040(11) -0.005(12)
C33 0.19(2) 0.151(16) 0.062(11) 0.029(10) 0.019(12) -0.058(14)
O4 0.095(7) 0.030(5) 0.052(5) 0.001(4) 0.017(4) -0.001(4)
C41 0.076(11) 0.060(10) 0.053(8) -0.003(7) -0.005(7) -0.011(9)
N40 0.072(9) 0.037(7) 0.049(6) 0.006(5) 0.005(5) 0.015(6)
C42 0.196(18) 0.059(10) 0.093(11) -0.004(8) -0.004(11) 0.059(11)
C43 0.101(15) 0.076(11) 0.161(16) 0.028(10) 0.072(12) 0.009(9)
O5 0.069(6) 0.084(6) 0.045(5) 0.032(4) -0.019(4) -0.001(4)
C51 0.074(13) 0.164(16) 0.078(12) 0.052(11) -0.019(10) 0.001(10)
N50 0.043(9) 0.147(11) 0.060(8) 0.043(7) -0.011(7) 0.004(7)
C52 0.21(2) 0.27(3) 0.056(11) 0.066(14) -0.007(12) 0.06(2)
C53 0.12(2) 0.28(3) 0.17(2) 0.14(2) -0.025(17) 0.03(2)
O6 0.137(10) 0.144(10) 0.084(7) 0.069(7) 0.023(7) 0.019(7)
C61 0.121(15) 0.103(12) 0.098(13) 0.060(11) 0.034(11) 0.024(10)
N60 0.122(11) 0.065(7) 0.047(7) 0.015(6) 0.009(7) 0.019(7)
C62 0.092(13) 0.118(13) 0.115(13) 0.056(11) 0.029(10) 0.023(11)
C63 0.32(3) 0.117(14) 0.060(11) 0.023(10) 0.030(14) 0.092(17)
O7 0.184(15) 0.144(12) 0.162(12) 0.083(10) 0.047(10) 0.016(10)
C71 0.20(3) 0.19(3) 0.67(8) 0.28(4) 0.19(4) 0.06(2)
N70 0.083(14) 0.193(18) 0.29(3) 0.179(18) 0.093(15) 0.040(11)
C72 0.59(8) 0.49(7) 0.12(2) 0.12(3) 0.01(3) 0.29(6)
C73 0.13(3) 0.62(7) 0.34(4) 0.34(5) 0.07(3) 0.02(4)

loop_
_atom_type_symbol
_atom_type_description
_atom_type_scat_dispersion_real
_atom_type_scat_dispersion_imag
_atom_type_scat_source
C C 0.0033 0.0016 'International Tables Vol C Tables 4.2.6.8 and 6.1.1.4'
H H 0.0000 0.0000 'International Tables Vol C Tables 4.2.6.8 and 6.1.1.4'
N N 0.0061 0.0033 'International Tables Vol C Tables 4.2.6.8 and 6.1.1.4'
O O 0.0106 0.0060 'International Tables Vol C Tables 4.2.6.8 and 6.1.1.4'
K K 0.2009 0.2494 'International Tables Vol C Tables 4.2.6.8 and 6.1.1.4'
Ni Ni 0.3393 1.1124 'International Tables Vol C Tables 4.2.6.8 and 6.1.1.4'
Eu Eu -0.1578 3.6682 'International Tables Vol C Tables 4.2.6.8 and 6.1.1.4'

loop_
_geom_angle_atom_site_label_1
_geom_angle_atom_site_label_2
_geom_angle_atom_site_label_3
_geom_angle
_geom_angle_site_symmetry_1
_geom_angle_site_symmetry_3
_geom_angle_publ_flag
O2 Eu O5 73.8(3) . . ?
O2 Eu O4 74.1(3) . . ?
O5 Eu O4 76.2(3) . . ?
O2 Eu O3 119.8(3) . . ?
O5 Eu O3 71.0(3) . . ?
O4 Eu O3 137.4(2) . . ?
O2 Eu O1 139.5(2) . . ?
O5 Eu O1 143.2(3) . . ?
O4 Eu O1 120.9(3) . . ?
O3 Eu O1 76.4(2) . . ?
O2 Eu N3 141.9(3) . . ?
O5 Eu N3 81.5(3) . . ?
O4 Eu N3 72.1(3) . . ?
O3 Eu N3 76.9(3) . . ?
O1 Eu N3 74.9(3) . . ?
O2 Eu N1 77.2(3) . . ?
O5 Eu N1 141.8(3) . . ?
O4 Eu N1 72.4(3) . . ?
O3 Eu N1 146.7(3) . . ?
O1 Eu N1 73.5(3) . . ?
N3 Eu N1 108.1(3) . . ?
O2 Eu N5 75.2(3) . . ?
O5 Eu N5 111.3(3) . . ?
O4 Eu N5 144.6(3) . . ?
O3 Eu N5 74.4(2) . . ?
O1 Eu N5 74.6(3) . . ?
N3 Eu N5 142.0(3) . . ?
N1 Eu N5 84.1(3) . . ?
C2 Ni1 C2 180.000(2) . 2_575 ?
C2 Ni1 C1 91.0(4) . . ?
C2 Ni1 C1 89.0(4) 2_575 . ?
C2 Ni1 C1 89.0(4) . 2_575 ?
C2 Ni1 C1 91.0(4) 2_575 2_575 ?
C1 Ni1 C1 180.0(4) . 2_575 ?
C4 Ni2 C4 180.000(6) . 2_576 ?
C4 Ni2 C3 89.6(4) . 2_576 ?
C4 Ni2 C3 90.4(4) 2_576 2_576 ?
C4 Ni2 C3 90.4(4) . . ?
C4 Ni2 C3 89.6(4) 2_576 . ?
C3 Ni2 C3 180.000(4) 2_576 . ?
C6 Ni3 C6 180.0(8) 2_565 . ?
C6 Ni3 C5 89.2(4) 2_565 . ?
C6 Ni3 C5 90.8(4) . . ?
C6 Ni3 C5 90.8(4) 2_565 2_565 ?
C6 Ni3 C5 89.2(4) . 2_565 ?
C5 Ni3 C5 180.0(5) . 2_565 ?
C8 Ni4 C8 180.0(11) . 2_666 ?
C8 Ni4 C7 89.9(6) . 2_666 ?
C8 Ni4 C7 90.1(6) 2_666 2_666 ?
C8 Ni4 C7 90.1(6) . . ?
C8 Ni4 C7 89.9(6) 2_666 . ?
C7 Ni4 C7 180.0(8) 2_666 . ?
O6 K N7 105.2(4) . . ?
O6 K N8 127.4(4) . 2_566 ?
N7 K N8 125.2(4) . 2_566 ?
O6 K N4 91.5(3) . . ?
N7 K N4 101.3(4) . . ?
N8 K N4 92.4(4) 2_566 . ?
O6 K O7 73.1(4) . . ?
N7 K O7 105.1(4) . . ?
N8 K O7 79.8(5) 2_566 . ?
N4 K O7 152.1(4) . . ?
N1 C1 Ni1 178.2(9) . . ?
C1 N1 Eu 173.4(8) . . ?
N2 C2 Ni1 176.3(11) . . ?
N3 C3 Ni2 177.5(10) . . ?
C3 N3 Eu 170.9(9) . . ?
N4 C4 Ni2 179.0(13) . . ?
C4 N4 K 149.2(11) . . ?
N5 C5 Ni3 177.3(9) . . ?
C5 N5 Eu 164.4(8) . . ?
N6 C6 Ni3 177.7(12) . . ?
N7 C7 Ni4 177.6(14) . . ?
C7 N7 K 161.9(12) . . ?
N8 C8 Ni4 178.3(17) . . ?
C8 N8 K 133.4(15) . 2_566 ?
C11 O1 Eu 134.2(7) . . ?
O1 C11 N10 124.9(11) . . ?
C11 N10 C13 121.0(11) . . ?
C11 N10 C12 120.8(12) . . ?
C13 N10 C12 118.2(11) . . ?
C21 O2 Eu 129.6(7) . . ?
O2 C21 N20 128.2(12) . . ?
C21 N20 C23 118.0(12) . . ?
C21 N20 C22 122.9(13) . . ?
C23 N20 C22 119.1(12) . . ?
C31 O3 Eu 135.8(7) . . ?
O3 C31 N30 123.3(11) . . ?
C31 N30 C32 121.4(11) . . ?
C31 N30 C33 120.7(11) . . ?
C32 N30 C33 117.8(11) . . ?
C41 O4 Eu 139.0(9) . . ?
O4 C41 N40 128.8(14) . . ?
C41 N40 C43 118.9(11) . . ?
C41 N40 C42 125.3(14) . . ?
C43 N40 C42 115.6(12) . . ?
C51 O5 Eu 133.1(10) . . ?
O5 C51 N50 130.9(16) . . ?
C51 N50 C53 117.1(14) . . ?
C51 N50 C52 128.6(16) . . ?
C53 N50 C52 114.3(14) . . ?
C61 O6 K 145.3(11) . . ?
O6 C61 N60 124.8(16) . . ?
C61 N60 C63 120.4(14) . . ?
C61 N60 C62 122.8(12) . . ?
C63 N60 C62 116.8(13) . . ?
C71 O7 K 152(2) . . ?
O7 C71 N70 146(5) . . ?
C71 N70 C72 125(3) . . ?
C71 N70 C73 118(3) . . ?
C72 N70 C73 116(3) . . ?

loop_
_geom_bond_atom_site_label_1
_geom_bond_atom_site_label_2
_geom_bond_distance
_geom_bond_site_symmetry_2
_geom_bond_publ_flag
Eu O2 2.364(8) . ?
Eu O5 2.385(8) . ?
Eu O4 2.387(8) . ?
Eu O3 2.387(7) . ?
Eu O1 2.395(7) . ?
Eu N3 2.511(9) . ?
Eu N1 2.524(9) . ?
Eu N5 2.525(8) . ?
Ni1 C2 1.857(13) . ?
Ni1 C2 1.857(13) 2_575 ?
Ni1 C1 1.877(12) . ?
Ni1 C1 1.877(12) 2_575 ?
Ni2 C4 1.864(13) . ?
Ni2 C4 1.864(13) 2_576 ?
Ni2 C3 1.865(11) 2_576 ?
Ni2 C3 1.865(11) . ?
Ni3 C6 1.867(14) 2_565 ?
Ni3 C6 1.867(14) . ?
Ni3 C5 1.870(11) . ?
Ni3 C5 1.870(11) 2_565 ?
Ni4 C8 1.845(16) . ?
Ni4 C8 1.845(16) 2_666 ?
Ni4 C7 1.865(14) 2_666 ?
Ni4 C7 1.865(14) . ?
K O6 2.549(11) . ?
K N7 2.708(13) . ?
K N8 2.753(17) 2_566 ?
K N4 2.764(11) . ?
K O7 2.793(14) . ?
C1 N1 1.138(11) . ?
C2 N2 1.149(13) . ?
C3 N3 1.156(12) . ?
C4 N4 1.159(13) . ?
C5 N5 1.144(11) . ?
C6 N6 1.146(13) . ?
C7 N7 1.142(14) . ?
C8 N8 1.133(15) . ?
N8 K 2.753(16) 2_566 ?
O1 C11 1.244(12) . ?
C11 N10 1.298(13) . ?
N10 C13 1.441(15) . ?
N10 C12 1.451(15) . ?
O2 C21 1.231(13) . ?
C21 N20 1.316(14) . ?
N20 C23 1.427(17) . ?
N20 C22 1.431(16) . ?
O3 C31 1.231(12) . ?
C31 N30 1.281(13) . ?
N30 C32 1.452(16) . ?
N30 C33 1.459(16) . ?
O4 C41 1.216(15) . ?
C41 N40 1.278(14) . ?
N40 C43 1.418(16) . ?
N40 C42 1.444(14) . ?
O5 C51 1.210(15) . ?
C51 N50 1.255(16) . ?
N50 C53 1.38(2) . ?
N50 C52 1.451(17) . ?
O6 C61 1.214(16) . ?
C61 N60 1.307(17) . ?
N60 C63 1.440(17) . ?
N60 C62 1.441(16) . ?
O7 C71 1.17(3) . ?
C71 N70 1.21(4) . ?
N70 C72 1.32(3) . ?
N70 C73 1.41(3) . ?
